data_4100234
loop_
_publ_author_name
'Evans, P. Andrew'
'Lai, Kwong Wah'
'Sawyer, James R.'

_publ_section_title
;
 Regio- and Enantioselective Intermolecular
 Rhodium-Catalyzed [2+2+2] Carbocyclization
 Reactions of 1,6-Enynes with Methyl Arylpropiolates
;
_journal_name_full 'Journal of the American Chemical Society'
_journal_year 2005
_chemical_absolute_configuration ad
_chemical_formula_moiety 'C23 H23 N O4 S'
_chemical_formula_sum 'C23 H23 N O4 S'
_chemical_formula_weight 409.48
_space_group_IT_number 4
_symmetry_cell_setting monoclinic
_symmetry_space_group_name_Hall 'P 2yb'
_symmetry_space_group_name_H-M 'P 1 21 1'
_cell_angle_alpha 90.00
_cell_angle_beta 90.270(3)
_cell_angle_gamma 90.00
_cell_formula_units_Z 2
_cell_length_a 10.9212(10)
_cell_length_b 5.3916(5)
_cell_length_c 17.0437(16)
_cell_measurement_temperature 120(2)
_cell_volume 1003.57(16)
_diffrn_ambient_temperature 120(2)
_exptl_crystal_density_diffrn 1.355
_cod_depositor_comments
;
The following automatic conversions were performed:
'_symmetry_cell_setting' value 'Monoclinic' changed to 'monoclinic'
according to '/home/saulius/struct/CIF-dictionaries/cif_core.dic'
dictionary named 'cif_core.dic' version 2.4.1 from 2010-06-29.

Automatic conversion script
Id: cif_fix_enum 1527 2010-12-29 10:47:43Z saulius 
;
_cod_original_sg_symbol_H-M 'P 21'
_cod_database_code 4100234

loop_
_symmetry_equiv_pos_as_xyz
'x, y, z'
'-x, y+1/2, -z'

loop_
_atom_site_label
_atom_site_type_symbol
_atom_site_fract_x
_atom_site_fract_y
_atom_site_fract_z
_atom_site_U_iso_or_equiv
_atom_site_adp_type
_atom_site_occupancy
_atom_site_symmetry_multiplicity
_atom_site_calc_flag
_atom_site_refinement_flags
_atom_site_disorder_assembly
_atom_site_disorder_group
N1 N 0.2509(2) 0.1854(5) -0.07006(14) 0.0189(6) Uani 1 1 d . . .
C2 C 0.1385(3) 0.0538(6) -0.09687(18) 0.0217(7) Uani 1 1 d . . .
C3 C 0.1832(3) -0.0684(6) -0.17015(18) 0.0202(7) Uani 1 1 d . . .
C4 C 0.1242(3) -0.1862(7) -0.22736(17) 0.0210(7) Uani 1 1 d . . .
C5 C 0.1937(3) -0.3111(6) -0.28948(16) 0.0212(7) Uani 1 1 d . . .
C6 C 0.3122(3) -0.3676(6) -0.27912(16) 0.0194(7) Uani 1 1 d . . .
C7 C 0.3728(3) -0.2953(6) -0.20261(18) 0.0215(7) Uani 1 1 d . . .
C8 C 0.3218(3) -0.0546(6) -0.17208(18) 0.0183(7) Uani 1 1 d . . .
C9 C 0.3567(3) 0.0232(6) -0.08931(17) 0.0181(7) Uani 1 1 d . . .
S10 S 0.25050(8) 0.33368(13) 0.01285(4) 0.01987(18) Uani 1 1 d . . .
O11 O 0.3686(2) 0.4499(4) 0.01829(12) 0.0253(5) Uani 1 1 d . . .
O12 O 0.14147(19) 0.4806(4) 0.01372(12) 0.0252(5) Uani 1 1 d . . .
C13 C 0.2408(3) 0.1119(5) 0.08903(16) 0.0197(7) Uani 1 1 d . . .
C14 C 0.3469(3) -0.0058(6) 0.11364(17) 0.0216(7) Uani 1 1 d . . .
C15 C 0.3396(3) -0.1831(7) 0.17230(17) 0.0246(7) Uani 1 1 d . . .
C16 C 0.2292(3) -0.2437(6) 0.20724(17) 0.0227(8) Uani 1 1 d . . .
C17 C 0.1243(3) -0.1201(6) 0.18123(17) 0.0229(8) Uani 1 1 d . . .
C18 C 0.1295(3) 0.0532(6) 0.12158(18) 0.0220(7) Uani 1 1 d . . .
C19 C 0.2209(4) -0.4404(7) 0.2686(2) 0.0322(9) Uani 1 1 d . . .
C20 C 0.1220(3) -0.3787(6) -0.36159(18) 0.0271(8) Uani 1 1 d . . .
O21 O 0.0223(2) -0.4729(6) -0.36048(13) 0.0499(8) Uani 1 1 d . . .
O22 O 0.18058(19) -0.3212(4) -0.42831(12) 0.0279(5) Uani 1 1 d . . .
C23 C 0.1268(4) -0.4100(10) -0.5006(2) 0.0418(11) Uani 1 1 d . . .
C24 C 0.3864(3) -0.5225(6) -0.33306(16) 0.0176(7) Uani 1 1 d . . .
C25 C 0.3392(3) -0.7406(6) -0.36614(17) 0.0209(7) Uani 1 1 d . . .
C26 C 0.4105(3) -0.8888(6) -0.41435(17) 0.0233(8) Uani 1 1 d . . .
C27 C 0.5298(3) -0.8224(6) -0.43004(18) 0.0242(7) Uani 1 1 d . . .
C28 C 0.5783(3) -0.6085(6) -0.39751(18) 0.0232(8) Uani 1 1 d . . .
C29 C 0.5088(3) -0.4625(6) -0.34887(17) 0.0224(7) Uani 1 1 d . . .
H30 H 0.116(2) -0.059(5) -0.0569(14) 0.002(6) Uiso 1 1 d . . .
H31 H 0.078(2) 0.165(6) -0.1043(16) 0.017(8) Uiso 1 1 d . . .
H32 H 0.045(2) -0.204(5) -0.2304(15) 0.014(8) Uiso 1 1 d . . .
H33 H 0.462(3) -0.283(6) -0.2093(17) 0.028(9) Uiso 1 1 d . . .
H34 H 0.349(2) -0.436(5) -0.1649(15) 0.017(8) Uiso 1 1 d . . .
H35 H 0.344(2) 0.077(5) -0.2060(14) 0.010(7) Uiso 1 1 d . . .
H36 H 0.361(2) -0.119(5) -0.0574(14) 0.009(7) Uiso 1 1 d . . .
H37 H 0.438(3) 0.128(6) -0.0811(16) 0.030(9) Uiso 1 1 d . . .
H38 H 0.424(3) 0.026(6) 0.0852(16) 0.032(9) Uiso 1 1 d . . .
H39 H 0.415(3) -0.273(5) 0.1875(16) 0.022(8) Uiso 1 1 d . . .
H40 H 0.047(3) -0.140(6) 0.2074(15) 0.023(8) Uiso 1 1 d . . .
H41 H 0.059(2) 0.140(5) 0.1016(14) 0.012(8) Uiso 1 1 d . . .
H42 H 0.212(3) -0.601(6) 0.2445(18) 0.035(10) Uiso 1 1 d . . .
H43 H 0.294(3) -0.444(7) 0.2965(18) 0.041(11) Uiso 1 1 d . . .
H44 H 0.149(3) -0.416(6) 0.3066(17) 0.035(10) Uiso 1 1 d . . .
H45 H 0.049(3) -0.423(7) -0.4974(19) 0.035(12) Uiso 1 1 d . . .
H46 H 0.169(3) -0.323(8) -0.541(2) 0.054(12) Uiso 1 1 d . . .
H47 H 0.132(6) -0.593(12) -0.516(4) 0.17(3) Uiso 1 1 d . . .
H48 H 0.261(3) -0.795(6) -0.3530(16) 0.019(8) Uiso 1 1 d . . .
H49 H 0.374(3) -1.055(6) -0.4342(17) 0.037(10) Uiso 1 1 d . . .
H50 H 0.583(3) -0.905(6) -0.4678(15) 0.023(8) Uiso 1 1 d . . .
H51 H 0.659(3) -0.567(5) -0.4100(15) 0.013(8) Uiso 1 1 d . . .
H52 H 0.543(3) -0.326(6) -0.3249(17) 0.026(9) Uiso 1 1 d . . .

loop_
_atom_site_aniso_label
_atom_site_aniso_U_11
_atom_site_aniso_U_22
_atom_site_aniso_U_33
_atom_site_aniso_U_23
_atom_site_aniso_U_13
_atom_site_aniso_U_12
N1 0.0170(14) 0.0168(14) 0.0229(13) -0.0028(12) -0.0004(11) 0.0028(12)
C2 0.0179(18) 0.0253(18) 0.0219(17) -0.0027(16) -0.0041(14) 0.0033(16)
C3 0.0167(17) 0.0211(17) 0.0226(15) 0.0051(14) -0.0003(14) 0.0017(15)
C4 0.0141(16) 0.0280(17) 0.0208(15) 0.0027(16) -0.0015(13) -0.0005(17)
C5 0.0208(18) 0.0217(17) 0.0211(15) -0.0017(15) -0.0018(13) -0.0046(15)
C6 0.0227(18) 0.0173(16) 0.0182(15) 0.0034(14) 0.0008(13) -0.0026(14)
C7 0.0193(19) 0.0225(18) 0.0226(17) -0.0009(16) -0.0008(14) 0.0025(16)
C8 0.0147(17) 0.0181(16) 0.0221(16) 0.0029(15) -0.0009(14) -0.0022(15)
C9 0.0154(17) 0.0184(16) 0.0203(16) -0.0020(14) -0.0010(13) 0.0033(14)
S10 0.0202(4) 0.0167(4) 0.0227(4) -0.0036(4) -0.0004(3) -0.0002(4)
O11 0.0265(13) 0.0187(11) 0.0307(12) -0.0051(11) 0.0007(11) -0.0073(10)
O12 0.0231(13) 0.0189(12) 0.0336(13) -0.0040(11) -0.0015(10) 0.0055(10)
C13 0.0249(19) 0.0184(16) 0.0158(15) -0.0056(14) -0.0002(14) -0.0008(15)
C14 0.0190(18) 0.0247(18) 0.0210(16) -0.0063(15) 0.0004(14) -0.0020(15)
C15 0.0207(18) 0.0265(18) 0.0266(17) -0.0065(17) -0.0058(14) 0.0061(18)
C16 0.030(2) 0.0216(18) 0.0167(15) -0.0029(14) -0.0045(14) -0.0048(15)
C17 0.0212(18) 0.028(2) 0.0200(16) -0.0068(15) 0.0030(14) -0.0025(16)
C18 0.0165(19) 0.0242(18) 0.0252(17) -0.0057(16) -0.0037(14) 0.0035(15)
C19 0.041(2) 0.032(2) 0.0239(19) -0.0004(18) -0.0098(19) -0.0030(19)
C20 0.0238(19) 0.0310(19) 0.0266(18) -0.0060(16) 0.0001(15) 0.0007(16)
O21 0.0287(15) 0.090(2) 0.0310(13) -0.0150(15) 0.0025(11) -0.0274(16)
O22 0.0307(13) 0.0337(13) 0.0192(11) 0.0016(10) -0.0043(10) -0.0060(11)
C23 0.034(3) 0.071(3) 0.0205(19) -0.005(2) -0.0093(18) -0.011(2)
C24 0.0231(18) 0.0182(16) 0.0115(14) 0.0027(13) -0.0038(13) 0.0005(14)
C25 0.027(2) 0.0209(17) 0.0149(15) 0.0036(13) -0.0017(14) -0.0048(15)
C26 0.038(2) 0.0154(16) 0.0167(15) 0.0010(14) -0.0022(15) 0.0029(15)
C27 0.030(2) 0.0224(17) 0.0200(16) -0.0004(15) 0.0018(15) 0.0062(16)
C28 0.0211(18) 0.024(2) 0.0246(17) 0.0053(14) 0.0016(15) 0.0047(15)
C29 0.029(2) 0.0186(17) 0.0192(16) 0.0030(15) -0.0053(14) -0.0031(15)

loop_
_geom_bond_atom_site_label_1
_geom_bond_atom_site_label_2
_geom_bond_distance
_geom_bond_site_symmetry_2
_geom_bond_publ_flag
N1 C9 1.487(4) . ?
N1 C2 1.488(4) . ?
N1 S10 1.624(2) . ?
C2 C3 1.496(4) . ?
C2 H30 0.95(2) . ?
C2 H31 0.90(3) . ?
C3 C4 1.328(4) . ?
C3 C8 1.516(4) . ?
C4 C5 1.469(4) . ?
C4 H32 0.87(2) . ?
C5 C6 1.340(4) . ?
C5 C20 1.499(4) . ?
C6 C24 1.486(4) . ?
C6 C7 1.511(4) . ?
C7 C8 1.505(4) . ?
C7 H33 0.98(3) . ?
C7 H34 1.03(3) . ?
C8 C9 1.519(4) . ?
C8 H35 0.95(3) . ?
C9 H36 0.94(3) . ?
C9 H37 1.06(3) . ?
S10 O12 1.430(2) . ?
S10 O11 1.437(2) . ?
S10 C13 1.769(3) . ?
C13 C18 1.375(4) . ?
C13 C14 1.385(4) . ?
C14 C15 1.386(4) . ?
C14 H38 0.98(3) . ?
C15 C16 1.387(4) . ?
C15 H39 0.99(3) . ?
C16 C17 1.396(4) . ?
C16 C19 1.493(5) . ?
C17 C18 1.382(4) . ?
C17 H40 0.97(3) . ?
C18 H41 0.96(3) . ?
C19 H42 0.96(3) . ?
C19 H43 0.93(3) . ?
C19 H44 1.03(3) . ?
C20 O21 1.202(4) . ?
C20 O22 1.344(3) . ?
O22 C23 1.444(4) . ?
C23 H45 0.85(3) . ?
C23 H46 0.96(4) . ?
C23 H47 1.02(6) . ?
C24 C25 1.401(4) . ?
C24 C29 1.402(4) . ?
C25 C26 1.388(4) . ?
C25 H48 0.94(3) . ?
C26 C27 1.379(4) . ?
C26 H49 1.04(3) . ?
C27 C28 1.384(4) . ?
C27 H50 0.98(3) . ?
C28 C29 1.375(4) . ?
C28 H51 0.94(3) . ?
C29 H52 0.92(3) . ?

loop_
_cod_related_entry_id
_cod_related_entry_database
_cod_related_entry_code
1 ChemSpider 28412155
